data_7110052
loop_
_publ_author_name
'Hai Ma'
'Kohei Matsuzaki'
'Yu-Dong Yang'
'Etsuko Tokunaga'
'Daisuke Nakane'
'Tomohiro Ozawa'
'Hideki Masuda'
'Norio Shibata'

_publ_section_title
;
 Enantioselective monofluoromethylation of aldehydes with
 2-fluoro-1,3-benzodithiole-1,1,3,3-tetraoxide catalyzed by a bifunctional
 cinchona alkaloid-derived thiourea-titanium complex
;
_journal_name_full Chem.Commun.
_journal_page_first 11206
_journal_paper_doi 10.1039/c3cc46544f
_journal_volume 49
_journal_year 2013
_chemical_absolute_configuration 'CHOOSE rm ad rmad syn or unk'
_chemical_formula_moiety 'C21 H13 Br F N O8 S2'
_chemical_formula_sum 'C21 H13 Br F N O8 S2'
_chemical_formula_weight 570.36
_space_group_IT_number 4
_symmetry_cell_setting monoclinic
_symmetry_Int_Tables_number 4
_symmetry_space_group_name_Hall 'P 2yb'
_symmetry_space_group_name_H-M 'P 1 21 1'
_atom_sites_solution_hydrogens geom
_atom_sites_solution_primary direct
_atom_sites_solution_secondary difmap
_cell_angle_alpha 90.0000
_cell_angle_beta 101.288(3)
_cell_angle_gamma 90.0000
_cell_formula_units_Z 2
_cell_length_a 8.3933(17)
_cell_length_b 10.672(2)
_cell_length_c 13.178(3)
_cell_measurement_reflns_used 3762
_cell_measurement_temperature 223
_cell_measurement_theta_max 31.20
_cell_measurement_theta_min 1.58
_cell_volume 1157.6(4)
_computing_cell_refinement CrystalClear
_computing_data_collection 'CrystalClear (Rigaku/MSC Inc., 2006)'
_computing_data_reduction CrystalClear
_computing_molecular_graphics 'CrystalStructure 4.0'
_computing_publication_material 'CrystalStructure 4.0 (Rigaku, 2010)'
_computing_structure_refinement 'CRYSTALS (Carruthers, et al., 1999)'
_computing_structure_solution 'SIR92 (Altomare, et al., 1994)'
_diffrn_ambient_temperature 223
_diffrn_detector_area_resol_mean 7.314
_diffrn_measured_fraction_theta_full 0.994
_diffrn_measured_fraction_theta_max 0.994
_diffrn_measurement_device_type 'Rigaku Mercury70'
_diffrn_measurement_method \w
_diffrn_radiation_type 'Mo K\a'
_diffrn_radiation_wavelength 0.71070
_diffrn_reflns_av_R_equivalents 0.0196
_diffrn_reflns_limit_h_max 10
_diffrn_reflns_limit_h_min -10
_diffrn_reflns_limit_k_max 9
_diffrn_reflns_limit_k_min -13
_diffrn_reflns_limit_l_max 17
_diffrn_reflns_limit_l_min -17
_diffrn_reflns_number 9001
_diffrn_reflns_theta_full 27.56
_diffrn_reflns_theta_max 27.56
_diffrn_standards_number 0
_exptl_absorpt_coefficient_mu 2.017
_exptl_absorpt_correction_T_max 0.546
_exptl_absorpt_correction_T_min 0.486
_exptl_absorpt_correction_type numerical
_exptl_absorpt_process_details 'NUMABS (Rigaku, 1999)'
_exptl_crystal_colour colorless
_exptl_crystal_density_diffrn 1.636
_exptl_crystal_density_method 'not measured'
_exptl_crystal_description block
_exptl_crystal_F_000 572.00
_exptl_crystal_size_max 0.300
_exptl_crystal_size_mid 0.300
_exptl_crystal_size_min 0.300
_refine_diff_density_max 1.350
_refine_diff_density_min -1.410
_refine_ls_abs_structure_details 'Flack, H. D. (1983), Acta Cryst. A39, 876-881.  2028 Friedel Pairs'
_refine_ls_abs_structure_Flack -0.021(10)
_refine_ls_extinction_method none
_refine_ls_goodness_of_fit_ref 1.210
_refine_ls_hydrogen_treatment constr
_refine_ls_number_parameters 321
_refine_ls_number_reflns 4829
_refine_ls_R_factor_gt 0.0415
_refine_ls_shift/su_max 0.025
_refine_ls_structure_factor_coef Fsqd
_refine_ls_weighting_details 'w = 1/[0.0010Fo^2^ + 1.0000\s(Fo^2^)]/(4Fo^2^)'
_refine_ls_weighting_scheme calc
_refine_ls_wR_factor_ref 0.1147
_reflns_number_gt 4319
_reflns_number_total 4829
_reflns_threshold_expression F^2^>2.0\s(F^2^)
_cod_data_source_file c3cc46544f.txt
_cod_data_source_block MH-188-01
_cod_original_cell_volume 1157.5(4)
_cod_database_code 7110052

loop_
_symmetry_equiv_pos_site_id
_symmetry_equiv_pos_as_xyz
1 +X,+Y,+Z
2 -X,1/2+Y,-Z

loop_
_atom_site_label
_atom_site_type_symbol
_atom_site_fract_x
_atom_site_fract_y
_atom_site_fract_z
_atom_site_U_iso_or_equiv
_atom_site_adp_type
_atom_site_occupancy
_atom_site_symmetry_multiplicity
_atom_site_calc_flag
_atom_site_refinement_flags
Br1 Br 0.21103(9) 0.56459(10) -0.46964(3) 0.1112(3) Uani 1.0 2 d .
S1 S 0.23541(10) 0.27532(9) 0.07513(6) 0.0357(2) Uani 1.0 2 d .
S2 S 0.31448(11) 0.31734(9) 0.29845(6) 0.0370(2) Uani 1.0 2 d .
F1 F 0.5232(2) 0.32217(19) 0.17854(16) 0.0423(6) Uani 1.0 2 d .
O1 O 0.3225(4) 0.2402(3) -0.0029(3) 0.0557(9) Uani 1.0 2 d .
O2 O 0.0870(3) 0.3425(3) 0.04978(19) 0.0465(8) Uani 1.0 2 d .
O3 O 0.4563(4) 0.3154(3) 0.3793(2) 0.0575(8) Uani 1.0 2 d .
O4 O 0.1749(4) 0.3882(3) 0.3100(2) 0.0474(8) Uani 1.0 2 d .
O5 O 0.3681(3) 0.5173(2) 0.05008(16) 0.0303(6) Uani 1.0 2 d .
O6 O 0.2387(4) 0.7007(3) 0.0420(2) 0.0595(9) Uani 1.0 2 d .
O7 O 0.9531(3) 0.5780(4) 0.1646(3) 0.0635(10) Uani 1.0 2 d .
O8 O 1.0464(3) 0.6816(3) 0.3038(3) 0.0621(9) Uani 1.0 2 d .
N1 N 0.9357(4) 0.6309(3) 0.2434(3) 0.0443(9) Uani 1.0 2 d .
C1 C 0.3695(4) 0.3662(3) 0.1764(3) 0.0294(8) Uani 1.0 2 d .
C2 C 0.3578(4) 0.5067(3) 0.1572(3) 0.0274(7) Uani 1.0 2 d .
C3 C 0.4946(4) 0.5753(3) 0.2271(2) 0.0271(7) Uani 1.0 2 d .
C4 C 0.6486(4) 0.5743(3) 0.2032(3) 0.0304(8) Uani 1.0 2 d .
C5 C 0.7730(4) 0.6329(3) 0.2707(3) 0.0354(9) Uani 1.0 2 d .
C6 C 0.7512(5) 0.6905(4) 0.3604(3) 0.0446(10) Uani 1.0 2 d .
C7 C 0.5948(5) 0.6912(4) 0.3825(3) 0.0460(10) Uani 1.0 2 d .
C8 C 0.4679(4) 0.6345(3) 0.3161(3) 0.0347(9) Uani 1.0 2 d .
C9 C 0.2155(4) 0.1441(3) 0.1536(3) 0.0344(9) Uani 1.0 2 d .
C10 C 0.2569(4) 0.1634(3) 0.2585(3) 0.0355(9) Uani 1.0 2 d .
C11 C 0.2481(5) 0.0670(4) 0.3284(3) 0.0482(10) Uani 1.0 2 d .
C12 C 0.1968(6) -0.0494(4) 0.2874(4) 0.0555(13) Uani 1.0 2 d .
C13 C 0.1561(5) -0.0676(4) 0.1829(4) 0.0524(12) Uani 1.0 2 d .
C14 C 0.1642(5) 0.0285(4) 0.1133(3) 0.0436(10) Uani 1.0 2 d .
C15 C 0.2908(4) 0.6174(4) -0.0013(3) 0.0343(8) Uani 1.0 2 d .
C16 C 0.2798(4) 0.6048(3) -0.1145(3) 0.0339(8) Uani 1.0 2 d .
C17 C 0.1830(4) 0.6916(4) -0.1777(3) 0.0441(10) Uani 1.0 2 d .
C18 C 0.1641(5) 0.6803(5) -0.2838(3) 0.0576(12) Uani 1.0 2 d .
C19 C 0.2433(6) 0.5840(6) -0.3251(3) 0.0644(13) Uani 1.0 2 d .
C20 C 0.3421(6) 0.5005(5) -0.2623(3) 0.0585(13) Uani 1.0 2 d .
C21 C 0.3576(5) 0.5085(4) -0.1560(3) 0.0442(10) Uani 1.0 2 d .
H2 H 0.2516 0.5385 0.1680 0.0337 Uiso 1.0 2 calc R
H4 H 0.6677 0.5349 0.1429 0.0370 Uiso 1.0 2 calc R
H6 H 0.8386 0.7286 0.4054 0.0516 Uiso 1.0 2 calc R
H7 H 0.5762 0.7304 0.4429 0.0551 Uiso 1.0 2 calc R
H8 H 0.3631 0.6357 0.3313 0.0426 Uiso 1.0 2 calc R
H11 H 0.2758 0.0801 0.4002 0.0578 Uiso 1.0 2 calc R
H12 H 0.1899 -0.1167 0.3324 0.0675 Uiso 1.0 2 calc R
H13 H 0.1217 -0.1475 0.1576 0.0641 Uiso 1.0 2 calc R
H14 H 0.1357 0.0153 0.0415 0.0535 Uiso 1.0 2 calc R
H17 H 0.1315 0.7568 -0.1486 0.0532 Uiso 1.0 2 calc R
H18 H 0.0983 0.7371 -0.3277 0.0682 Uiso 1.0 2 calc R
H20 H 0.3980 0.4382 -0.2917 0.0723 Uiso 1.0 2 calc R
H21 H 0.4208 0.4497 -0.1126 0.0535 Uiso 1.0 2 calc R

loop_
_atom_site_aniso_label
_atom_site_aniso_U_11
_atom_site_aniso_U_22
_atom_site_aniso_U_33
_atom_site_aniso_U_12
_atom_site_aniso_U_13
_atom_site_aniso_U_23
Br1 0.1295(6) 0.1776(8) 0.0261(2) -0.0395(6) 0.0144(3) -0.0109(4)
S1 0.0433(4) 0.0361(5) 0.0280(4) -0.0073(4) 0.0081(3) -0.0060(3)
S2 0.0541(5) 0.0303(4) 0.0267(4) -0.0070(4) 0.0083(3) -0.0007(3)
F1 0.0328(9) 0.0351(10) 0.0592(13) 0.0066(8) 0.0093(8) -0.0038(10)
O1 0.0819(19) 0.0510(17) 0.0416(15) -0.0170(14) 0.0305(14) -0.0197(12)
O2 0.0431(13) 0.0494(17) 0.0427(14) -0.0079(11) -0.0022(11) 0.0014(12)
O3 0.0789(19) 0.0500(16) 0.0349(14) -0.0190(15) -0.0098(13) 0.0072(12)
O4 0.0665(16) 0.0388(15) 0.0431(14) -0.0029(12) 0.0262(12) -0.0057(11)
O5 0.0343(10) 0.0339(12) 0.0241(10) 0.0020(9) 0.0092(8) -0.0018(8)
O6 0.088(2) 0.0571(19) 0.0369(14) 0.0373(16) 0.0210(14) 0.0083(12)
O7 0.0390(14) 0.094(3) 0.0612(18) -0.0004(15) 0.0191(13) -0.0033(18)
O8 0.0358(13) 0.0598(19) 0.085(3) -0.0153(13) -0.0034(14) 0.0121(16)
N1 0.0331(14) 0.0455(18) 0.0522(19) -0.0085(13) 0.0037(13) 0.0165(14)
C1 0.0301(14) 0.0309(16) 0.0279(14) 0.0004(12) 0.0077(11) -0.0026(12)
C2 0.0280(13) 0.0306(16) 0.0255(14) 0.0014(11) 0.0097(11) 0.0004(11)
C3 0.0319(14) 0.0259(15) 0.0239(12) -0.0007(12) 0.0061(11) 0.0003(11)
C4 0.0314(14) 0.0321(17) 0.0290(14) -0.0009(12) 0.0089(11) 0.0001(13)
C5 0.0330(15) 0.0333(17) 0.0395(18) -0.0021(13) 0.0062(13) 0.0073(14)
C6 0.0454(19) 0.044(2) 0.0388(19) -0.0100(16) -0.0046(15) -0.0038(16)
C7 0.058(2) 0.046(2) 0.0343(18) -0.0030(18) 0.0097(16) -0.0118(16)
C8 0.0390(16) 0.0376(18) 0.0298(16) -0.0010(13) 0.0123(13) -0.0051(13)
C9 0.0366(16) 0.0321(17) 0.0364(17) -0.0031(13) 0.0114(13) -0.0027(13)
C10 0.0415(17) 0.0259(17) 0.0396(18) -0.0046(13) 0.0089(14) -0.0025(13)
C11 0.069(3) 0.037(2) 0.0393(18) -0.0042(18) 0.0111(16) 0.0060(16)
C12 0.073(3) 0.036(3) 0.060(3) -0.0063(19) 0.019(2) 0.0032(18)
C13 0.063(3) 0.035(2) 0.062(3) -0.0074(17) 0.020(2) -0.0094(17)
C14 0.054(2) 0.0339(19) 0.047(2) -0.0116(16) 0.0186(16) -0.0148(16)
C15 0.0361(16) 0.0394(19) 0.0289(15) 0.0012(13) 0.0101(13) 0.0001(13)
C16 0.0328(15) 0.0417(19) 0.0283(15) -0.0050(13) 0.0086(12) 0.0012(13)
C17 0.0326(16) 0.062(3) 0.0386(18) -0.0036(16) 0.0093(14) 0.0161(17)
C18 0.046(2) 0.089(4) 0.0353(19) -0.007(2) 0.0022(16) 0.016(2)
C19 0.066(3) 0.102(4) 0.0265(17) -0.036(3) 0.0112(17) -0.010(3)
C20 0.067(3) 0.075(3) 0.039(2) -0.017(3) 0.0231(19) -0.016(2)
C21 0.0497(19) 0.052(3) 0.0316(17) -0.0049(17) 0.0108(15) -0.0054(15)

loop_
_atom_type_symbol
_atom_type_description
_atom_type_scat_dispersion_real
_atom_type_scat_dispersion_imag
_atom_type_scat_source
C C 0.0033 0.0016
;
International Tables for Crystallography
(1992, Vol. C, Tables 4.2.6.8 and 6.1.1.4)
;
H H 0.0000 0.0000
;
International Tables for Crystallography
(1992, Vol. C, Table 6.1.1.4)
;
Br Br -0.2901 2.4595
;
International Tables for Crystallography
(1992, Vol. C, Tables 4.2.6.8 and 6.1.1.4)
;
F F 0.0171 0.0103
;
International Tables for Crystallography
(1992, Vol. C, Tables 4.2.6.8 and 6.1.1.4)
;
N N 0.0061 0.0033
;
International Tables for Crystallography
(1992, Vol. C, Tables 4.2.6.8 and 6.1.1.4)
;
O O 0.0106 0.0060
;
International Tables for Crystallography
(1992, Vol. C, Tables 4.2.6.8 and 6.1.1.4)
;
S S 0.1246 0.1234
;
International Tables for Crystallography
(1992, Vol. C, Tables 4.2.6.8 and 6.1.1.4)
;

loop_
_geom_angle_atom_site_label_1
_geom_angle_atom_site_label_2
_geom_angle_atom_site_label_3
_geom_angle
_geom_angle_publ_flag
O1 S1 O2 120.93(16) yes
O1 S1 C1 109.54(16) yes
O1 S1 C9 109.54(18) yes
O2 S1 C1 106.73(15) yes
O2 S1 C9 111.03(17) yes
C1 S1 C9 96.18(15) yes
O3 S2 O4 120.50(17) yes
O3 S2 C1 109.94(16) yes
O3 S2 C10 110.32(17) yes
O4 S2 C1 107.21(15) yes
O4 S2 C10 110.06(16) yes
C1 S2 C10 95.99(16) yes
C2 O5 C15 115.9(3) yes
O7 N1 O8 123.8(4) yes
O7 N1 C5 119.1(3) yes
O8 N1 C5 117.0(4) yes
S1 C1 S2 105.19(16) yes
S1 C1 F1 105.9(2) yes
S1 C1 C2 112.82(19) yes
S2 C1 F1 106.4(2) yes
S2 C1 C2 114.0(3) yes
F1 C1 C2 111.9(3) yes
O5 C2 C1 103.1(3) yes
O5 C2 C3 112.1(3) yes
C1 C2 C3 111.1(3) yes
C2 C3 C4 119.2(3) yes
C2 C3 C8 120.4(3) yes
C4 C3 C8 120.4(3) yes
C3 C4 C5 118.0(3) yes
N1 C5 C4 117.0(3) yes
N1 C5 C6 120.0(3) yes
C4 C5 C6 123.0(4) yes
C5 C6 C7 118.0(3) yes
C6 C7 C8 120.4(4) yes
C3 C8 C7 120.2(4) yes
S1 C9 C10 115.8(3) yes
S1 C9 C14 122.8(3) yes
C10 C9 C14 121.4(4) yes
S2 C10 C9 116.2(3) yes
S2 C10 C11 122.5(3) yes
C9 C10 C11 121.3(3) yes
C10 C11 C12 117.1(4) yes
C11 C12 C13 121.1(4) yes
C12 C13 C14 121.8(4) yes
C9 C14 C13 117.3(4) yes
O5 C15 O6 122.3(3) yes
O5 C15 C16 111.0(3) yes
O6 C15 C16 126.6(3) yes
C15 C16 C17 117.1(3) yes
C15 C16 C21 121.6(3) yes
C17 C16 C21 121.3(4) yes
C16 C17 C18 119.0(4) yes
C17 C18 C19 119.5(4) yes
Br1 C19 C18 119.5(4) yes
Br1 C19 C20 119.2(4) yes
C18 C19 C20 121.3(4) yes
C19 C20 C21 119.7(5) yes
C16 C21 C20 119.2(4) yes
O5 C2 H2 110.101 no
C1 C2 H2 110.178 no
C3 C2 H2 110.105 no
C3 C4 H4 120.973 no
C5 C4 H4 120.981 no
C5 C6 H6 121.045 no
C7 C6 H6 120.996 no
C6 C7 H7 119.780 no
C8 C7 H7 119.809 no
C3 C8 H8 119.943 no
C7 C8 H8 119.865 no
C10 C11 H11 121.430 no
C12 C11 H11 121.469 no
C11 C12 H12 119.327 no
C13 C12 H12 119.569 no
C12 C13 H13 119.001 no
C14 C13 H13 119.199 no
C9 C14 H14 121.372 no
C13 C14 H14 121.284 no
C16 C17 H17 120.542 no
C18 C17 H17 120.460 no
C17 C18 H18 120.290 no
C19 C18 H18 120.254 no
C19 C20 H20 120.046 no
C21 C20 H20 120.303 no
C16 C21 H21 120.521 no
C20 C21 H21 120.312 no

loop_
_geom_bond_atom_site_label_1
_geom_bond_atom_site_label_2
_geom_bond_distance
_geom_bond_publ_flag
Br1 C19 1.882(4) yes
S1 O1 1.424(4) yes
S1 O2 1.419(3) yes
S1 C1 1.844(3) yes
S1 C9 1.768(4) yes
S2 O3 1.434(3) yes
S2 O4 1.427(3) yes
S2 C1 1.834(4) yes
S2 C10 1.763(4) yes
F1 C1 1.368(4) yes
O5 C2 1.435(4) yes
O5 C15 1.360(4) yes
O6 C15 1.185(5) yes
O7 N1 1.215(5) yes
O8 N1 1.225(4) yes
N1 C5 1.479(5) yes
C1 C2 1.520(5) yes
C2 C3 1.513(4) yes
C3 C4 1.389(5) yes
C3 C8 1.389(5) yes
C4 C5 1.381(5) yes
C5 C6 1.376(6) yes
C6 C7 1.398(6) yes
C7 C8 1.379(5) yes
C9 C10 1.374(5) yes
C9 C14 1.378(5) yes
C10 C11 1.393(6) yes
C11 C12 1.389(6) yes
C12 C13 1.366(7) yes
C13 C14 1.386(6) yes
C15 C16 1.482(5) yes
C16 C17 1.396(5) yes
C16 C21 1.386(6) yes
C17 C18 1.381(6) yes
C18 C19 1.392(8) yes
C19 C20 1.377(7) yes
C20 C21 1.384(6) yes
C2 H2 0.990 no
C4 H4 0.940 no
C6 H6 0.940 no
C7 H7 0.940 no
C8 H8 0.940 no
C11 H11 0.940 no
C12 H12 0.940 no
C13 H13 0.940 no
C14 H14 0.940 no
C17 H17 0.940 no
C18 H18 0.940 no
C20 H20 0.940 no
C21 H21 0.940 no

loop_
_geom_contact_atom_site_label_1
_geom_contact_atom_site_label_2
_geom_contact_distance
_geom_contact_publ_flag
_geom_contact_site_symmetry_2
S1 O4 3.450(3) no .
S1 O5 2.857(3) no .
S2 O2 3.465(3) no .
S2 C3 3.363(4) no .
F1 O1 2.783(4) no .
F1 O3 2.811(4) no .
F1 O5 2.834(3) no .
F1 C3 2.797(4) no .
F1 C4 2.884(4) no .
F1 C9 3.171(4) no .
F1 C10 3.146(4) no .
O1 O5 3.046(4) no .
O1 C2 3.519(5) no .
O1 C14 3.164(5) no .
O1 C21 3.548(5) no .
O2 O4 3.399(4) no .
O2 O5 3.007(4) no .
O2 C2 2.997(4) no .
O2 C10 3.423(4) no .
O2 C14 3.483(5) no .
O2 C15 3.527(5) no .
O3 C2 3.532(4) no .
O3 C3 3.476(4) no .
O3 C8 3.512(5) no .
O3 C11 3.174(5) no .
O4 C2 3.037(5) no .
O4 C8 3.589(5) no .
O4 C9 3.380(5) no .
O4 C11 3.482(5) no .
O5 C4 2.850(4) no .
O5 C21 2.702(5) no .
O6 C2 2.645(4) no .
O6 C3 3.209(4) no .
O6 C17 2.843(5) no .
O7 C4 2.702(5) no .
O7 C6 3.561(6) no .
O8 C4 3.533(4) no .
O8 C6 2.726(5) no .
C1 C4 3.197(5) no .
C1 C8 3.417(5) no .
C1 C15 3.535(5) no .
C3 C6 2.785(5) no .
C3 C15 3.189(4) no .
C4 C7 2.785(5) no .
C5 C8 2.742(5) no .
C9 C12 2.740(6) no .
C10 C13 2.730(5) no .
C11 C14 2.814(6) no .
C16 C19 2.742(5) no .
C17 C20 2.787(7) no .
C18 C21 2.786(6) no .
Br1 O4 3.424(3) no 1_554
Br1 O8 3.282(4) no 1_454
F1 C16 3.062(4) no 2_645
F1 C17 2.835(4) no 2_645
F1 C18 3.112(5) no 2_645
F1 C19 3.543(6) no 2_645
F1 C21 3.523(5) no 2_645
O1 O7 3.310(4) no 2_645
O1 C4 3.227(5) no 2_645
O1 C15 3.491(5) no 2_645
O2 O6 3.151(4) no 2_545
O2 O7 3.246(5) no 1_455
O2 C13 3.469(5) no 2_555
O2 C14 3.351(5) no 2_555
O2 C17 3.474(5) no 2_545
O3 C7 3.510(5) no 2_646
O4 Br1 3.424(3) no 1_556
O4 O7 3.138(4) no 1_455
O4 O8 3.307(5) no 1_455
O4 N1 3.290(4) no 1_455
O4 C18 3.571(6) no 2_545
O6 O2 3.151(4) no 2_555
O6 O7 3.404(5) no 1_455
O6 C13 3.248(6) no 1_565
O7 O1 3.310(4) no 2_655
O7 O2 3.246(5) no 1_655
O7 O4 3.138(4) no 1_655
O7 O6 3.404(5) no 1_655
O7 C2 3.501(4) no 1_655
O8 Br1 3.282(4) no 1_656
O8 O4 3.307(5) no 1_655
O8 C8 3.545(5) no 1_655
O8 C12 3.160(6) no 1_665
O8 C13 3.336(6) no 1_665
N1 O4 3.290(4) no 1_655
C2 O7 3.501(4) no 1_455
C4 O1 3.227(5) no 2_655
C6 C20 3.582(7) no 2_655
C7 O3 3.510(5) no 2_656
C8 O8 3.545(5) no 1_455
C9 C17 3.458(5) no 2_545
C12 O8 3.160(6) no 1_445
C13 O2 3.469(5) no 2_545
C13 O6 3.248(6) no 1_545
C13 O8 3.336(6) no 1_445
C14 O2 3.351(5) no 2_545
C15 O1 3.491(5) no 2_655
C16 F1 3.062(4) no 2_655
C17 F1 2.835(4) no 2_655
C17 O2 3.474(5) no 2_555
C17 C9 3.458(5) no 2_555
C18 F1 3.112(5) no 2_655
C18 O4 3.571(6) no 2_555
C19 F1 3.543(6) no 2_655
C20 C6 3.582(7) no 2_645
C21 F1 3.523(5) no 2_655
Br1 H18 2.9116 no .
Br1 H20 2.8882 no .
S1 H2 3.0558 no .
S1 H14 2.9069 no .
S2 H2 2.9069 no .
S2 H8 3.4395 no .
S2 H11 2.9128 no .
F1 H2 3.2280 no .
F1 H4 2.6583 no .
O1 H14 2.9860 no .
O1 H21 2.8702 no .
O2 H2 2.8047 no .
O2 H14 3.5195 no .
O3 H8 3.5366 no .
O3 H11 2.9730 no .
O4 H2 2.6385 no .
O4 H8 3.0621 no .
O4 H11 3.5419 no .
O5 H4 2.5785 no .
O5 H21 2.3844 no .
O6 H2 2.3861 no .
O6 H17 2.5676 no .
O7 H4 2.4013 no .
O8 H6 2.4500 no .
N1 H4 2.5877 no .
N1 H6 2.6439 no .
C1 H4 3.1824 no .
C1 H8 3.5338 no .
C2 H4 2.6611 no .
C2 H8 2.6696 no .
C3 H7 3.2460 no .
C4 H2 3.2958 no .
C4 H6 3.2690 no .
C4 H8 3.2574 no .
C5 H7 3.2296 no .
C6 H4 3.2679 no .
C6 H8 3.2575 no .
C8 H2 2.6019 no .
C8 H4 3.2635 no .
C8 H6 3.2614 no .
C9 H11 3.2627 no .
C9 H13 3.2125 no .
C10 H12 3.2268 no .
C10 H14 3.2513 no .
C11 H13 3.2398 no .
C12 H14 3.2538 no .
C13 H11 3.2516 no .
C14 H12 3.2462 no .
C15 H2 2.4658 no .
C15 H4 3.4701 no .
C15 H17 2.5988 no .
C15 H21 2.6788 no .
C16 H18 3.2466 no .
C16 H20 3.2416 no .
C17 H21 3.2734 no .
C18 H20 3.2590 no .
C19 H17 3.2478 no .
C19 H21 3.2377 no .
C20 H18 3.2585 no .
C21 H17 3.2722 no .
H2 H4 3.5720 no .
H2 H8 2.4080 no .
H6 H7 2.3494 no .
H7 H8 2.3139 no .
H11 H12 2.3405 no .
H12 H13 2.2857 no .
H13 H14 2.3328 no .
H17 H18 2.3314 no .
H20 H21 2.3330 no .
Br1 H8 3.2241 no 1_554
S1 H17 3.4101 no 2_545
S2 H7 3.4778 no 2_646
F1 H17 3.0807 no 2_645
F1 H18 3.5128 no 2_645
O1 H4 2.8758 no 2_645
O2 H13 2.9449 no 2_555
O2 H14 2.7317 no 2_555
O2 H17 2.6137 no 2_545
O3 H7 2.5756 no 2_646
O4 H17 3.3111 no 2_545
O4 H18 2.8497 no 2_545
O6 H13 2.5490 no 1_565
O6 H14 3.4668 no 1_565
O7 H2 2.5320 no 1_655
O7 H13 3.2621 no 1_665
O7 H14 2.7548 no 2_655
O7 H17 3.4985 no 2_645
O8 H2 3.1153 no 1_655
O8 H8 2.6566 no 1_655
O8 H12 2.4597 no 1_665
O8 H13 2.8133 no 1_665
N1 H2 3.1656 no 1_655
N1 H8 3.5479 no 1_655
N1 H12 3.4936 no 1_665
N1 H13 3.1624 no 1_665
C5 H20 3.5922 no 2_655
C6 H11 3.4154 no 2_656
C6 H20 2.9883 no 2_655
C7 H11 3.0928 no 2_656
C7 H20 2.9002 no 2_655
C8 H12 3.5691 no 1_565
C8 H20 3.4662 no 2_655
C9 H17 3.1403 no 2_545
C10 H17 3.4457 no 2_545
C10 H18 3.3771 no 2_545
C11 H7 3.5437 no 2_646
C11 H18 3.4261 no 2_545
C11 H20 3.3927 no 2_645
C12 H20 3.3929 no 2_645
C14 H17 3.5728 no 2_545
C14 H21 3.5851 no 2_645
H2 O7 2.5320 no 1_455
H2 O8 3.1153 no 1_455
H2 N1 3.1656 no 1_455
H2 H13 3.5186 no 1_565
H4 O1 2.8758 no 2_655
H4 H14 3.2004 no 2_655
H4 H17 3.4058 no 2_645
H6 H11 3.3096 no 2_656
H6 H20 3.1663 no 2_655
H7 S2 3.4778 no 2_656
H7 O3 2.5756 no 2_656
H7 C11 3.5437 no 2_656
H7 H11 2.7171 no 2_656
H7 H20 3.0169 no 2_655
H8 Br1 3.2241 no 1_556
H8 O8 2.6566 no 1_455
H8 N1 3.5479 no 1_455
H8 H12 3.0168 no 1_565
H8 H13 3.5895 no 1_565
H11 C6 3.4154 no 2_646
H11 C7 3.0928 no 2_646
H11 H6 3.3096 no 2_646
H11 H7 2.7171 no 2_646
H11 H18 3.5216 no 2_545
H12 O8 2.4597 no 1_445
H12 N1 3.4936 no 1_445
H12 C8 3.5691 no 1_545
H12 H8 3.0168 no 1_545
H13 O2 2.9449 no 2_545
H13 O6 2.5490 no 1_545
H13 O7 3.2621 no 1_445
H13 O8 2.8133 no 1_445
H13 N1 3.1624 no 1_445
H13 H2 3.5186 no 1_545
H13 H8 3.5895 no 1_545
H14 O2 2.7317 no 2_545
H14 O6 3.4668 no 1_545
H14 O7 2.7548 no 2_645
H14 H4 3.2004 no 2_645
H17 S1 3.4101 no 2_555
H17 F1 3.0807 no 2_655
H17 O2 2.6137 no 2_555
H17 O4 3.3111 no 2_555
H17 O7 3.4985 no 2_655
H17 C9 3.1403 no 2_555
H17 C10 3.4457 no 2_555
H17 C14 3.5728 no 2_555
H17 H4 3.4058 no 2_655
H18 F1 3.5128 no 2_655
H18 O4 2.8497 no 2_555
H18 C10 3.3771 no 2_555
H18 C11 3.4261 no 2_555
H18 H11 3.5216 no 2_555
H20 C5 3.5922 no 2_645
H20 C6 2.9883 no 2_645
H20 C7 2.9002 no 2_645
H20 C8 3.4662 no 2_645
H20 C11 3.3927 no 2_655
H20 C12 3.3929 no 2_655
H20 H6 3.1663 no 2_645
H20 H7 3.0169 no 2_645
H21 C14 3.5851 no 2_655

loop_
_geom_torsion_atom_site_label_1
_geom_torsion_atom_site_label_2
_geom_torsion_atom_site_label_3
_geom_torsion_atom_site_label_4
_geom_torsion
_geom_torsion_publ_flag
O1 S1 C1 S2 -142.76(17) no
O1 S1 C1 F1 -30.3(3) no
O1 S1 C1 C2 92.3(3) no
O1 S1 C9 C10 131.0(3) no
O1 S1 C9 C14 -48.1(3) no
O2 S1 C1 S2 84.70(18) no
O2 S1 C1 F1 -162.88(19) no
O2 S1 C1 C2 -40.2(3) no
O2 S1 C9 C10 -92.9(3) no
O2 S1 C9 C14 88.0(3) no
C1 S1 C9 C10 17.7(3) no
C1 S1 C9 C14 -161.4(3) no
C9 S1 C1 S2 -29.47(18) no
C9 S1 C1 F1 82.9(2) no
C9 S1 C1 C2 -154.4(2) no
O3 S2 C1 S1 144.76(17) no
O3 S2 C1 F1 32.7(3) no
O3 S2 C1 C2 -91.1(2) no
O3 S2 C10 C9 -135.7(3) no
O3 S2 C10 C11 46.4(3) no
O4 S2 C1 S1 -82.59(18) no
O4 S2 C1 F1 165.35(18) no
O4 S2 C1 C2 41.5(2) no
O4 S2 C10 C9 88.9(3) no
O4 S2 C10 C11 -88.9(3) no
C1 S2 C10 C9 -21.8(3) no
C1 S2 C10 C11 160.3(3) no
C10 S2 C1 S1 30.59(17) no
C10 S2 C1 F1 -81.5(2) no
C10 S2 C1 C2 154.73(18) no
C2 O5 C15 O6 10.8(4) no
C2 O5 C15 C16 -168.1(2) no
C15 O5 C2 C1 151.2(2) no
C15 O5 C2 C3 -89.3(3) no
O7 N1 C5 C4 -0.5(5) no
O7 N1 C5 C6 178.9(3) no
O8 N1 C5 C4 -179.2(3) no
O8 N1 C5 C6 0.3(5) no
S1 C1 C2 O5 -47.0(3) no
S1 C1 C2 C3 -167.21(18) no
S2 C1 C2 O5 -166.93(16) no
S2 C1 C2 C3 72.9(3) no
F1 C1 C2 O5 72.3(3) no
F1 C1 C2 C3 -47.9(4) no
O5 C2 C3 C4 -37.4(4) no
O5 C2 C3 C8 145.1(3) no
C1 C2 C3 C4 77.4(4) no
C1 C2 C3 C8 -100.1(3) no
C2 C3 C4 C5 -177.2(3) no
C2 C3 C8 C7 176.5(3) no
C4 C3 C8 C7 -0.9(5) no
C8 C3 C4 C5 0.3(5) no
C3 C4 C5 N1 -179.8(3) no
C3 C4 C5 C6 0.8(5) no
N1 C5 C6 C7 179.3(3) no
C4 C5 C6 C7 -1.3(5) no
C5 C6 C7 C8 0.6(6) no
C6 C7 C8 C3 0.5(5) no
S1 C9 C10 S2 2.8(4) no
S1 C9 C10 C11 -179.3(2) no
S1 C9 C14 C13 179.0(3) no
C10 C9 C14 C13 -0.0(5) no
C14 C9 C10 S2 -178.2(3) no
C14 C9 C10 C11 -0.2(5) no
S2 C10 C11 C12 178.2(3) no
C9 C10 C11 C12 0.5(6) no
C10 C11 C12 C13 -0.4(7) no
C11 C12 C13 C14 0.1(7) no
C12 C13 C14 C9 0.1(6) no
O5 C15 C16 C17 171.0(3) no
O5 C15 C16 C21 -6.9(4) no
O6 C15 C16 C17 -7.8(5) no
O6 C15 C16 C21 174.3(4) no
C15 C16 C17 C18 -177.5(3) no
C15 C16 C21 C20 179.4(3) no
C17 C16 C21 C20 1.6(6) no
C21 C16 C17 C18 0.4(5) no
C16 C17 C18 C19 -0.8(6) no
C17 C18 C19 Br1 177.6(4) no
C17 C18 C19 C20 -0.9(7) no
Br1 C19 C20 C21 -175.5(3) no
C18 C19 C20 C21 3.0(7) no
C19 C20 C21 C16 -3.3(7) no
